data_7152353
loop_
_publ_author_name
'Narhe, Bharat D.'
'Sriramurthy, Vardhineedi'
'Yadav, Veejendra K.'

_publ_section_title
;
 A smooth rearrangement of N-p-toluenesulfonyl
 2-tert-butyldiphenylsilylmethyl-substituted azetidines into
 N-p-toluenesulfonyl 3-tert-butyldiphenylsilyl-substituted pyrrolidines.
;
_journal_issue 22
_journal_name_full 'Organic &amp; biomolecular chemistry'
_journal_page_first 4390
_journal_page_last 4399
_journal_paper_doi 10.1039/c2ob07140a
_journal_volume 10
_journal_year 2012
_chemical_absolute_configuration rmad
_chemical_formula_moiety 'C34 H39 N O2 S Si'
_chemical_formula_sum 'C34 H39 N O2 S Si'
_chemical_formula_weight 553.82
_chemical_name_systematic
;
?
;
_space_group_IT_number 19
_symmetry_cell_setting orthorhombic
_symmetry_space_group_name_Hall 'P 2ac 2ab'
_symmetry_space_group_name_H-M 'P 21 21 21'
_atom_sites_solution_hydrogens geom
_atom_sites_solution_primary direct
_atom_sites_solution_secondary difmap
_audit_creation_method SHELXL-97
_cell_angle_alpha 90.000(5)
_cell_angle_beta 90.000(5)
_cell_angle_gamma 90.000(5)
_cell_formula_units_Z 4
_cell_length_a 10.158(5)
_cell_length_b 13.071(5)
_cell_length_c 22.898(5)
_cell_measurement_temperature 293(2)
_cell_measurement_theta_max 26
_cell_measurement_theta_min 2.4
_cell_volume 3040(2)
_computing_cell_refinement 'SMART 5.628 (Bruker, 2003)'
_computing_data_collection 'SMART 5.628 (Bruker, 2003)'
_computing_data_reduction 'SAINT+ 6.45 (Bruker, 2003)'
_computing_molecular_graphics 'DIAMOND 3.1d'
_computing_structure_refinement 'SHELXL-97 (Sheldrick, 1997)'
_computing_structure_solution 'SHELXS-97 (Sheldrick, 1990)'
_diffrn_ambient_temperature 293(2)
_diffrn_measured_fraction_theta_full 0.999
_diffrn_measured_fraction_theta_max 0.999
_diffrn_measurement_device_type 'CCD area Detector'
_diffrn_measurement_method 'Phi-Omega scans'
_diffrn_radiation_monochromator graphite
_diffrn_radiation_source 'fine-focus sealed tube'
_diffrn_radiation_type MoK\a
_diffrn_radiation_wavelength 0.71069
_diffrn_reflns_av_R_equivalents 0.0771
_diffrn_reflns_av_sigmaI/netI 0.0923
_diffrn_reflns_limit_h_max 12
_diffrn_reflns_limit_h_min -8
_diffrn_reflns_limit_k_max 15
_diffrn_reflns_limit_k_min -14
_diffrn_reflns_limit_l_max 27
_diffrn_reflns_limit_l_min -27
_diffrn_reflns_number 16416
_diffrn_reflns_theta_full 25.50
_diffrn_reflns_theta_max 25.50
_diffrn_reflns_theta_min 2.36
_exptl_absorpt_coefficient_mu 0.177
_exptl_absorpt_correction_T_max 1
_exptl_absorpt_correction_T_min 0.455436
_exptl_absorpt_correction_type psi-scan
_exptl_absorpt_process_details '(North et al., 1968)'
_exptl_crystal_colour colorless
_exptl_crystal_density_diffrn 1.210
_exptl_crystal_density_method 'not measured'
_exptl_crystal_description blocks
_exptl_crystal_F_000 1184.0
_exptl_crystal_size_max 0.11
_exptl_crystal_size_mid 0.09
_exptl_crystal_size_min 0.05
_refine_diff_density_max 0.428
_refine_diff_density_min -0.257
_refine_diff_density_rms 0.055
_refine_ls_abs_structure_details 'Flack H D (1983), Acta Cryst. A39, 876-881'
_refine_ls_abs_structure_Flack -0.08(10)
_refine_ls_extinction_method none
_refine_ls_goodness_of_fit_ref 1.010
_refine_ls_hydrogen_treatment constr
_refine_ls_matrix_type full
_refine_ls_number_parameters 356
_refine_ls_number_reflns 5637
_refine_ls_number_restraints 0
_refine_ls_restrained_S_all 1.010
_refine_ls_R_factor_all 0.0744
_refine_ls_R_factor_gt 0.0545
_refine_ls_shift/su_max 0.001
_refine_ls_shift/su_mean 0.000
_refine_ls_structure_factor_coef Fsqd
_refine_ls_weighting_details 'calc w=1/[\s^2^(Fo^2^)+(0.0444P)^2^+0.0000P] where P=(Fo^2^+2Fc^2^)/3'
_refine_ls_weighting_scheme calc
_refine_ls_wR_factor_gt 0.1093
_refine_ls_wR_factor_ref 0.1213
_reflns_number_gt 4384
_reflns_number_total 5637
_reflns_threshold_expression >2sigma(I)
_cod_data_source_file c2ob07140a.txt
_cod_data_source_block 20sepam
_cod_depositor_comments
;
The following automatic conversions were performed:

'_exptl_absorpt_correction_type' value 'PSI-SCAN' changed to
'psi-scan' according to
/home/saulius/struct/CIF-dictionaries/cif_core.dic dictionary named
'cif_core.dic' version 2.4.1 from 2010-06-29.

Automatic conversion script
Id: cif_fix_values 1715 2011-07-08 13:25:40Z adriana 
;
_cod_database_code 7152353

loop_
_symmetry_equiv_pos_as_xyz
'x, y, z'
'-x+1/2, -y, z+1/2'
'x+1/2, -y+1/2, -z'
'-x, y+1/2, -z+1/2'

loop_
_atom_site_label
_atom_site_type_symbol
_atom_site_fract_x
_atom_site_fract_y
_atom_site_fract_z
_atom_site_U_iso_or_equiv
_atom_site_adp_type
_atom_site_occupancy
_atom_site_symmetry_multiplicity
_atom_site_calc_flag
_atom_site_refinement_flags
Si1 Si 0.87777(10) 0.80249(7) 0.66127(4) 0.0209(2) Uani 1 1 d .
S1 S 0.45088(9) 1.01514(7) 0.72689(4) 0.0325(2) Uani 1 1 d .
O1 O 0.3519(2) 0.9551(2) 0.69873(12) 0.0436(7) Uani 1 1 d .
O2 O 0.4230(3) 1.06457(19) 0.78134(11) 0.0436(7) Uani 1 1 d .
N1 N 0.5743(3) 0.9387(2) 0.73846(12) 0.0257(7) Uani 1 1 d .
C1 C 0.6968(3) 0.9822(2) 0.76223(14) 0.0241(8) Uani 1 1 d .
H1A H 0.6814 1.0163 0.7992 0.029 Uiso 1 1 calc R
H1B H 0.7365 1.0302 0.7351 0.029 Uiso 1 1 calc R
C2 C 0.7821(3) 0.8872(2) 0.76992(14) 0.0213(7) Uani 1 1 d .
H2 H 0.8752 0.9061 0.7667 0.026 Uiso 1 1 calc R
C3 C 0.7424(3) 0.8184(2) 0.71702(14) 0.0206(7) Uani 1 1 d .
H3 H 0.7203 0.7505 0.7322 0.025 Uiso 1 1 calc R
C4 C 0.6145(3) 0.8667(2) 0.69242(14) 0.0234(8) Uani 1 1 d .
H4A H 0.6314 0.9022 0.6560 0.028 Uiso 1 1 calc R
H4B H 0.5475 0.8150 0.6860 0.028 Uiso 1 1 calc R
C5 C 0.7575(3) 0.8350(2) 0.82909(14) 0.0243(8) Uani 1 1 d .
H5A H 0.6647 0.8185 0.8324 0.029 Uiso 1 1 calc R
H5B H 0.8065 0.7713 0.8304 0.029 Uiso 1 1 calc R
C6 C 0.7974(4) 0.9005(3) 0.88072(14) 0.0241(8) Uani 1 1 d .
C7 C 0.7040(4) 0.9550(3) 0.91221(14) 0.0298(9) Uani 1 1 d .
H7 H 0.6153 0.9478 0.9030 0.036 Uiso 1 1 calc R
C8 C 0.7407(4) 1.0197(3) 0.95687(15) 0.0319(9) Uani 1 1 d .
H8 H 0.6767 1.0556 0.9774 0.038 Uiso 1 1 calc R
C9 C 0.8720(4) 1.0316(3) 0.97130(15) 0.0331(9) Uani 1 1 d .
H9 H 0.8966 1.0756 1.0013 0.040 Uiso 1 1 calc R
C10 C 0.9664(4) 0.9773(3) 0.94059(15) 0.0302(9) Uani 1 1 d .
H10 H 1.0549 0.9843 0.9502 0.036 Uiso 1 1 calc R
C11 C 0.9291(4) 0.9126(2) 0.89564(14) 0.0265(8) Uani 1 1 d .
H11 H 0.9931 0.8767 0.8751 0.032 Uiso 1 1 calc R
C12 C 0.5059(3) 1.1110(3) 0.67778(15) 0.0284(9) Uani 1 1 d .
C13 C 0.5696(4) 1.1960(3) 0.69953(15) 0.0299(8) Uani 1 1 d .
H13 H 0.5794 1.2047 0.7396 0.036 Uiso 1 1 calc R
C14 C 0.6189(4) 1.2680(3) 0.66124(17) 0.0362(9) Uani 1 1 d .
H14 H 0.6614 1.3255 0.6761 0.043 Uiso 1 1 calc R
C15 C 0.6068(4) 1.2572(3) 0.60159(17) 0.0375(10) Uani 1 1 d .
C16 C 0.5404(4) 1.1712(3) 0.58037(16) 0.0389(10) Uani 1 1 d .
H16 H 0.5298 1.1630 0.5403 0.047 Uiso 1 1 calc R
C17 C 0.4905(4) 1.0986(3) 0.61769(16) 0.0344(10) Uani 1 1 d .
H17 H 0.4469 1.0416 0.6030 0.041 Uiso 1 1 calc R
C18 C 0.6628(5) 1.3349(3) 0.56072(19) 0.0542(13) Uani 1 1 d .
H18A H 0.6923 1.3933 0.5825 0.081 Uiso 1 1 calc R
H18B H 0.5963 1.3558 0.5334 0.081 Uiso 1 1 calc R
H18C H 0.7358 1.3056 0.5400 0.081 Uiso 1 1 calc R
C19 C 0.9371(3) 0.9327(2) 0.63759(14) 0.0216(8) Uani 1 1 d .
C20 C 1.0581(3) 0.9740(2) 0.65388(14) 0.0245(8) Uani 1 1 d .
H20 H 1.1115 0.9374 0.6794 0.029 Uiso 1 1 calc R
C21 C 1.1015(4) 1.0679(2) 0.63330(15) 0.0279(8) Uani 1 1 d .
H21 H 1.1840 1.0921 0.6441 0.033 Uiso 1 1 calc R
C22 C 1.0226(4) 1.1255(3) 0.59690(15) 0.0289(9) Uani 1 1 d .
H22 H 1.0508 1.1890 0.5836 0.035 Uiso 1 1 calc R
C23 C 0.9010(4) 1.0875(3) 0.58049(15) 0.0324(9) Uani 1 1 d .
H23 H 0.8471 1.1259 0.5560 0.039 Uiso 1 1 calc R
C24 C 0.8588(4) 0.9930(2) 0.60018(14) 0.0263(8) Uani 1 1 d .
H24 H 0.7769 0.9686 0.5885 0.032 Uiso 1 1 calc R
C25 C 0.8084(3) 0.7379(2) 0.59432(14) 0.0205(8) Uani 1 1 d .
C26 C 0.8687(4) 0.7485(2) 0.54007(14) 0.0255(8) Uani 1 1 d .
H26 H 0.9417 0.7911 0.5368 0.031 Uiso 1 1 calc R
C27 C 0.8239(4) 0.6978(3) 0.49079(15) 0.0326(9) Uani 1 1 d .
H27 H 0.8666 0.7061 0.4552 0.039 Uiso 1 1 calc R
C28 C 0.7145(4) 0.6345(3) 0.49511(16) 0.0340(10) Uani 1 1 d .
H28 H 0.6828 0.6007 0.4623 0.041 Uiso 1 1 calc R
C29 C 0.6537(4) 0.6223(3) 0.54778(16) 0.0329(9) Uani 1 1 d .
H29 H 0.5808 0.5796 0.5506 0.039 Uiso 1 1 calc R
C30 C 0.6991(4) 0.6726(3) 0.59717(16) 0.0297(9) Uani 1 1 d .
H30 H 0.6564 0.6629 0.6327 0.036 Uiso 1 1 calc R
C31 C 1.0137(3) 0.7182(2) 0.69236(14) 0.0225(8) Uani 1 1 d .
C32 C 0.9540(4) 0.6113(2) 0.70085(15) 0.0312(9) Uani 1 1 d .
H32A H 1.0196 0.5661 0.7166 0.047 Uiso 1 1 calc R
H32B H 0.9241 0.5855 0.6639 0.047 Uiso 1 1 calc R
H32C H 0.8810 0.6155 0.7274 0.047 Uiso 1 1 calc R
C33 C 1.1284(4) 0.7113(3) 0.64871(14) 0.0308(9) Uani 1 1 d .
H33A H 1.1902 0.6606 0.6618 0.046 Uiso 1 1 calc R
H33B H 1.1715 0.7765 0.6461 0.046 Uiso 1 1 calc R
H33C H 1.0951 0.6924 0.6110 0.046 Uiso 1 1 calc R
C34 C 1.0690(4) 0.7533(3) 0.75134(14) 0.0289(9) Uani 1 1 d .
H34A H 0.9992 0.7557 0.7796 0.043 Uiso 1 1 calc R
H34B H 1.1071 0.8201 0.7472 0.043 Uiso 1 1 calc R
H34C H 1.1352 0.7059 0.7642 0.043 Uiso 1 1 calc R

loop_
_atom_site_aniso_label
_atom_site_aniso_U_11
_atom_site_aniso_U_22
_atom_site_aniso_U_33
_atom_site_aniso_U_23
_atom_site_aniso_U_13
_atom_site_aniso_U_12
Si1 0.0226(5) 0.0194(5) 0.0209(5) 0.0006(4) -0.0011(4) 0.0010(4)
S1 0.0247(5) 0.0342(5) 0.0384(5) 0.0024(4) 0.0032(4) 0.0083(4)
O1 0.0223(15) 0.0433(16) 0.0652(19) 0.0075(14) -0.0068(13) 0.0007(13)
O2 0.0443(18) 0.0461(16) 0.0405(16) 0.0032(13) 0.0141(13) 0.0229(14)
N1 0.0218(17) 0.0223(14) 0.0329(17) 0.0007(12) -0.0001(13) -0.0019(13)
C1 0.024(2) 0.0221(17) 0.0257(19) 0.0007(15) 0.0011(15) -0.0012(16)
C2 0.0186(18) 0.0201(17) 0.0252(18) -0.0016(15) 0.0012(15) -0.0010(15)
C3 0.0219(19) 0.0178(17) 0.0222(18) 0.0018(14) -0.0044(14) -0.0023(15)
C4 0.0216(19) 0.0229(17) 0.0256(19) -0.0037(14) 0.0018(16) 0.0000(16)
C5 0.023(2) 0.0206(17) 0.029(2) 0.0014(15) -0.0017(15) -0.0001(15)
C6 0.029(2) 0.0199(18) 0.0238(19) 0.0036(14) 0.0039(16) -0.0019(17)
C7 0.029(2) 0.034(2) 0.027(2) -0.0006(16) 0.0004(16) -0.0015(18)
C8 0.043(2) 0.026(2) 0.026(2) -0.0030(16) 0.0055(17) 0.0025(19)
C9 0.045(2) 0.031(2) 0.0224(19) 0.0007(15) 0.0014(19) -0.004(2)
C10 0.033(2) 0.0309(19) 0.0270(19) 0.0065(17) -0.0115(17) -0.0052(18)
C11 0.031(2) 0.0248(19) 0.0231(19) 0.0025(15) 0.0014(16) 0.0050(17)
C12 0.025(2) 0.030(2) 0.030(2) 0.0004(16) -0.0020(16) 0.0091(17)
C13 0.034(2) 0.0271(19) 0.0285(19) -0.0025(16) -0.0043(17) 0.0070(19)
C14 0.027(2) 0.032(2) 0.050(3) -0.0038(18) -0.007(2) 0.0067(18)
C15 0.034(2) 0.035(2) 0.044(3) 0.0029(18) 0.002(2) 0.010(2)
C16 0.048(3) 0.035(2) 0.034(2) -0.0003(17) -0.007(2) 0.008(2)
C17 0.033(2) 0.028(2) 0.042(2) -0.0032(17) -0.0079(18) 0.0067(18)
C18 0.059(3) 0.046(3) 0.057(3) 0.020(2) 0.006(2) 0.009(2)
C19 0.024(2) 0.0196(17) 0.0209(18) -0.0047(14) 0.0008(15) -0.0003(16)
C20 0.0259(19) 0.0238(17) 0.0238(18) -0.0030(15) -0.0017(15) 0.0050(17)
C21 0.027(2) 0.0260(19) 0.031(2) -0.0021(16) 0.0009(17) -0.0028(17)
C22 0.036(2) 0.0229(18) 0.028(2) 0.0007(16) 0.0013(17) -0.0071(17)
C23 0.037(2) 0.027(2) 0.034(2) 0.0063(16) -0.0066(18) 0.0003(18)
C24 0.026(2) 0.0261(19) 0.0266(18) 0.0007(15) -0.0037(16) -0.0037(17)
C25 0.024(2) 0.0151(16) 0.0225(19) 0.0027(14) -0.0035(15) 0.0043(15)
C26 0.027(2) 0.0227(18) 0.0271(19) -0.0013(15) -0.0002(17) -0.0003(17)
C27 0.042(2) 0.033(2) 0.0233(19) -0.0054(17) -0.0010(16) 0.002(2)
C28 0.044(3) 0.027(2) 0.030(2) -0.0071(16) -0.0126(19) 0.0092(19)
C29 0.029(2) 0.027(2) 0.042(2) -0.0033(17) -0.0088(18) -0.0034(18)
C30 0.032(2) 0.0257(19) 0.031(2) 0.0011(16) -0.0023(18) -0.0010(17)
C31 0.0216(19) 0.0213(17) 0.0246(19) 0.0016(15) 0.0001(15) 0.0034(15)
C32 0.031(2) 0.029(2) 0.034(2) 0.0037(16) -0.0045(18) 0.0099(19)
C33 0.029(2) 0.0281(19) 0.035(2) -0.0012(16) -0.0027(18) 0.0103(18)
C34 0.029(2) 0.0298(19) 0.028(2) 0.0005(15) -0.0033(16) 0.0105(18)

loop_
_atom_type_symbol
_atom_type_description
_atom_type_scat_dispersion_real
_atom_type_scat_dispersion_imag
_atom_type_scat_source
C C 0.0033 0.0016 'International Tables Vol C Tables 4.2.6.8 and 6.1.1.4'
H H 0.0000 0.0000 'International Tables Vol C Tables 4.2.6.8 and 6.1.1.4'
N N 0.0061 0.0033 'International Tables Vol C Tables 4.2.6.8 and 6.1.1.4'
O O 0.0106 0.0060 'International Tables Vol C Tables 4.2.6.8 and 6.1.1.4'
Si Si 0.0817 0.0704 'International Tables Vol C Tables 4.2.6.8 and 6.1.1.4'
S S 0.1246 0.1234 'International Tables Vol C Tables 4.2.6.8 and 6.1.1.4'

loop_
_geom_angle_atom_site_label_1
_geom_angle_atom_site_label_2
_geom_angle_atom_site_label_3
_geom_angle
C19 Si1 C25 106.84(14)
C19 Si1 C3 109.13(14)
C25 Si1 C3 109.08(15)
C19 Si1 C31 113.45(15)
C25 Si1 C31 108.41(14)
C3 Si1 C31 109.83(14)
O1 S1 O2 120.10(17)
O1 S1 N1 106.18(15)
O2 S1 N1 106.73(16)
O1 S1 C12 108.87(17)
O2 S1 C12 107.17(16)
N1 S1 C12 107.14(16)
C4 N1 C1 106.1(3)
C4 N1 S1 119.4(2)
C1 N1 S1 118.4(2)
N1 C1 C2 102.0(2)
C1 C2 C5 111.8(3)
C1 C2 C3 103.5(3)
C5 C2 C3 112.7(3)
C4 C3 C2 105.3(2)
C4 C3 Si1 114.2(2)
C2 C3 Si1 113.6(2)
N1 C4 C3 103.4(3)
C6 C5 C2 113.1(3)
C11 C6 C7 118.1(3)
C11 C6 C5 120.9(3)
C7 C6 C5 120.9(3)
C8 C7 C6 121.0(4)
C7 C8 C9 120.5(3)
C8 C9 C10 119.3(3)
C11 C10 C9 120.0(4)
C10 C11 C6 121.1(3)
C13 C12 C17 120.2(3)
C13 C12 S1 119.2(3)
C17 C12 S1 120.5(3)
C12 C13 C14 119.4(3)
C15 C14 C13 121.8(4)
C14 C15 C16 118.1(4)
C14 C15 C18 121.1(4)
C16 C15 C18 120.9(4)
C17 C16 C15 121.1(4)
C16 C17 C12 119.5(4)
C20 C19 C24 116.4(3)
C20 C19 Si1 123.7(3)
C24 C19 Si1 119.9(3)
C21 C20 C19 122.2(3)
C22 C21 C20 120.2(3)
C21 C22 C23 119.1(3)
C22 C23 C24 120.6(3)
C23 C24 C19 121.5(3)
C26 C25 C30 116.8(3)
C26 C25 Si1 121.1(3)
C30 C25 Si1 122.0(3)
C27 C26 C25 122.3(3)
C26 C27 C28 119.3(3)
C29 C28 C27 119.7(3)
C28 C29 C30 121.0(4)
C29 C30 C25 120.9(3)
C34 C31 C32 107.8(3)
C34 C31 C33 108.2(3)
C32 C31 C33 109.1(3)
C34 C31 Si1 115.0(2)
C32 C31 Si1 106.7(2)
C33 C31 Si1 109.9(2)

loop_
_geom_bond_atom_site_label_1
_geom_bond_atom_site_label_2
_geom_bond_distance
Si1 C19 1.885(3)
Si1 C25 1.887(3)
Si1 C3 1.888(3)
Si1 C31 1.905(3)
S1 O1 1.429(3)
S1 O2 1.432(3)
S1 N1 1.625(3)
S1 C12 1.774(4)
N1 C4 1.471(4)
N1 C1 1.472(4)
C1 C2 1.524(4)
C2 C5 1.538(4)
C2 C3 1.561(4)
C3 C4 1.550(5)
C5 C6 1.515(5)
C6 C11 1.389(5)
C6 C7 1.389(5)
C7 C8 1.378(5)
C8 C9 1.383(5)
C9 C10 1.385(5)
C10 C11 1.385(5)
C12 C13 1.379(5)
C12 C17 1.394(5)
C13 C14 1.381(5)
C14 C15 1.379(5)
C15 C16 1.397(5)
C15 C18 1.494(5)
C16 C17 1.374(5)
C19 C20 1.393(5)
C19 C24 1.409(4)
C20 C21 1.387(4)
C21 C22 1.379(5)
C22 C23 1.383(5)
C23 C24 1.383(5)
C25 C26 1.392(4)
C25 C30 1.402(5)
C26 C27 1.385(4)
C27 C28 1.389(5)
C28 C29 1.364(5)
C29 C30 1.387(5)
C31 C34 1.533(4)
C31 C32 1.536(5)
C31 C33 1.537(5)
